data_4122923
loop_
_publ_author_name
'Zi, Weiwei'
'Wang, Yi-Ming'
'Toste, F. Dean'

_publ_section_title
;
 An in situ directing group strategy for chiral anion phase-transfer
 fluorination of allylic alcohols.
;
_journal_issue 37
_journal_name_full 'Journal of the American Chemical Society'
_journal_page_first 12864
_journal_page_last 12867
_journal_paper_doi 10.1021/ja507468u
_journal_volume 136
_journal_year 2014
_chemical_absolute_configuration ad
_chemical_formula_sum 'C10 H10 Br F O'
_chemical_formula_weight 245.09
_chemical_name_common ZW05163
_chemical_name_systematic
; 
 toste107 
;
_space_group.centring_type P

_space_group_crystal_system orthorhombic
_space_group_IT_number 19
_space_group_name_Hall 'P 2ac 2ab'
_space_group_name_H-M_alt 'P 21 21 21'
_symmetry_space_group_name_Hall 'P 2ac 2ab'
_symmetry_space_group_name_H-M 'P 21 21 21'
_atom_sites_solution_hydrogens geom
_atom_sites_solution_primary iterative
_atom_sites_solution_secondary difmap
_audit_creation_method SHELXL-2014
_cell_angle_alpha 90
_cell_angle_beta 90
_cell_angle_gamma 90
_cell_formula_units_Z 4
_cell_length_a 4.9777(4)
_cell_length_b 9.2119(7)
_cell_length_c 21.6756(18)
_cell_measurement_reflns_used 3158
_cell_measurement_temperature 100(2)
_cell_measurement_theta_max 67.15
_cell_measurement_theta_min 5.22
_cell_volume 993.91(14)
_computing_cell_refinement 'Bruker SAINT'
_computing_data_collection 'Bruker APEX2'
_computing_data_reduction 'Bruker SAINT'
_computing_molecular_graphics ORTEP-32
_computing_publication_material WinGX
_computing_structure_refinement SHELXL-2014
_computing_structure_solution SHELXT
_diffrn_ambient_temperature 100(2)
_diffrn_detector_area_resol_mean 8.366
_diffrn_measured_fraction_theta_full 0.985
_diffrn_measured_fraction_theta_max 0.973
_diffrn_measurement_device_type 'Bruker APEX-II CCD'
_diffrn_measurement_method 'phi and omega scans'
_diffrn_radiation_type CuK\a
_diffrn_radiation_wavelength 1.54178
_diffrn_reflns_av_R_equivalents 0.0784
_diffrn_reflns_av_unetI/netI 0.0689
_diffrn_reflns_Laue_measured_fraction_full 0.985
_diffrn_reflns_Laue_measured_fraction_max 0.973
_diffrn_reflns_limit_h_max 5
_diffrn_reflns_limit_h_min -4
_diffrn_reflns_limit_k_max 10
_diffrn_reflns_limit_k_min -11
_diffrn_reflns_limit_l_max 25
_diffrn_reflns_limit_l_min -26
_diffrn_reflns_number 11647
_diffrn_reflns_point_group_measured_fraction_full 0.950
_diffrn_reflns_point_group_measured_fraction_max 0.938
_diffrn_reflns_theta_full 67.000
_diffrn_reflns_theta_max 68.323
_diffrn_reflns_theta_min 4.079
_diffrn_source 'microfocus rotating anode'
_exptl_absorpt_coefficient_mu 5.436
_exptl_absorpt_correction_T_max 0.929
_exptl_absorpt_correction_T_min 0.729
_exptl_absorpt_correction_type multi-scan
_exptl_absorpt_process_details SADABS
_exptl_crystal_colour colorless
_exptl_crystal_density_diffrn 1.638
_exptl_crystal_description needle
_exptl_crystal_F_000 488
_exptl_crystal_size_max 0.040
_exptl_crystal_size_mid 0.020
_exptl_crystal_size_min 0.010
_refine_diff_density_max 2.650
_refine_diff_density_min -0.687
_refine_diff_density_rms 0.288
_refine_ls_abs_structure_details
; 
 Flack x determined using 396 quotients [(I+)-(I-)]/[(I+)+(I-)] 
 (Parsons, Flack and Wagner, Acta Cryst. B69 (2013) 249-259). 
;
_refine_ls_abs_structure_Flack 0.10(3)
_refine_ls_extinction_method none
_refine_ls_goodness_of_fit_ref 1.066
_refine_ls_hydrogen_treatment constr
_refine_ls_matrix_type full
_refine_ls_number_parameters 119
_refine_ls_number_reflns 1699
_refine_ls_number_restraints 0
_refine_ls_restrained_S_all 1.066
_refine_ls_R_factor_all 0.1288
_refine_ls_R_factor_gt 0.1034
_refine_ls_shift/su_max 0.000
_refine_ls_shift/su_mean 0.000
_refine_ls_structure_factor_coef Fsqd
_refine_ls_weighting_details 'w=1/[\s^2^(Fo^2^)+(0.1878P)^2^+2.0539P] where P=(Fo^2^+2Fc^2^)/3'
_refine_ls_weighting_scheme calc
_refine_ls_wR_factor_gt 0.2596
_refine_ls_wR_factor_ref 0.2816
_reflns_Friedel_coverage 0.595
_reflns_Friedel_fraction_full 0.897
_reflns_Friedel_fraction_max 0.885
_reflns_number_gt 1275
_reflns_number_total 1699
_reflns_threshold_expression 'I > 2\s(I)'
_cod_data_source_file ja507468u_si_002.cif
_cod_data_source_block toste107
_cod_depositor_comments
;
The following automatic conversions were performed:

'_space_group.centring_type' value 'primitive' was replaced with the
value 'P' as specified in the replacement file
'/home/antanas/src/cod-tools/trunk/data/replacement-values/replacement_values.lst'.

Automatic conversion script
Id: cif_fix_values 5642 2017-10-24 12:04:52Z antanas 
;
_cod_database_code 4122923
_shelx_space_group_comment
; 
The symmetry employed for this shelxl refinement is uniquely defined 
by the following loop, which should always be used as a source of 
symmetry information in preference to the above space-group names. 
They are only intended as comments. 
;
_shelx_estimated_absorpt_t_min 0.812
_shelx_estimated_absorpt_t_max 0.948
_shelxl_version_number 2014-3

loop_
_space_group_symop_operation_xyz
'x, y, z'
'-x+1/2, -y, z+1/2'
'-x, y+1/2, -z+1/2'
'x+1/2, -y+1/2, -z'

loop_
_atom_site_label
_atom_site_type_symbol
_atom_site_fract_x
_atom_site_fract_y
_atom_site_fract_z
_atom_site_U_iso_or_equiv
_atom_site_adp_type
_atom_site_occupancy
_atom_site_site_symmetry_order
_atom_site_calc_flag
_atom_site_refinement_flags_posn
_atom_site_refinement_flags_adp
C1 C 0.392(3) 0.3688(18) 0.3353(7) 0.033(4) Uani 1 1 d . .
C2 C 0.168(4) 0.2789(18) 0.3172(8) 0.039(4) Uani 1 1 d . .
H2 H 0.0870 0.2171 0.3468 0.046 Uiso 1 1 calc R U
C3 C 0.068(5) 0.2806(18) 0.2566(8) 0.043(5) Uani 1 1 d . .
H3 H -0.0735 0.2177 0.2446 0.052 Uiso 1 1 calc R U
C4 C 0.182(4) 0.3762(19) 0.2151(7) 0.035(4) Uani 1 1 d . .
C5 C 0.384(5) 0.4654(18) 0.2304(8) 0.045(5) Uani 1 1 d . .
H5 H 0.4556 0.5302 0.2005 0.054 Uiso 1 1 calc R U
C6 C 0.492(4) 0.4631(17) 0.2917(8) 0.039(4) Uani 1 1 d . .
H6 H 0.6348 0.5271 0.3023 0.046 Uiso 1 1 calc R U
C7 C 0.504(3) 0.3582(16) 0.3987(7) 0.032(3) Uani 1 1 d . .
C8 C 0.532(5) 0.2328(18) 0.4281(8) 0.047(5) Uani 1 1 d . .
H8A H 0.4795 0.1449 0.4086 0.056 Uiso 1 1 calc R U
H8B H 0.6046 0.2309 0.4686 0.056 Uiso 1 1 calc R U
C9 C 0.570(4) 0.4987(19) 0.4309(7) 0.035(4) Uani 1 1 d . .
H9 H 0.6736 0.5623 0.4019 0.042 Uiso 1 1 calc R U
C10 C 0.329(4) 0.5788(19) 0.4527(8) 0.038(4) Uani 1 1 d . .
H10A H 0.2021 0.5916 0.4180 0.046 Uiso 1 1 calc R U
H10B H 0.2373 0.5214 0.4851 0.046 Uiso 1 1 calc R U
O1 O 0.398(3) 0.7125(13) 0.4761(6) 0.047(4) Uani 1 1 d . .
H1 H 0.4490 0.7667 0.4472 0.071 Uiso 1 1 calc R U
F1 F 0.725(3) 0.4743(12) 0.4836(5) 0.050(3) Uani 1 1 d . .
Br1 Br 0.0420(5) 0.3794(2) 0.13296(8) 0.0550(8) Uani 1 1 d . .

loop_
_atom_site_aniso_label
_atom_site_aniso_U_11
_atom_site_aniso_U_22
_atom_site_aniso_U_33
_atom_site_aniso_U_23
_atom_site_aniso_U_13
_atom_site_aniso_U_12
C1 0.032(10) 0.020(7) 0.047(8) -0.003(7) 0.013(7) 0.000(8)
C2 0.044(13) 0.025(8) 0.047(9) 0.000(7) 0.025(8) 0.004(8)
C3 0.054(14) 0.020(8) 0.056(9) -0.002(6) -0.003(10) -0.001(9)
C4 0.041(10) 0.028(8) 0.036(7) -0.007(7) -0.002(7) 0.015(9)
C5 0.065(16) 0.026(9) 0.045(9) 0.005(7) 0.018(9) 0.002(9)
C6 0.029(12) 0.028(9) 0.058(9) 0.002(6) 0.018(9) -0.006(8)
C7 0.018(9) 0.031(8) 0.046(7) 0.002(6) 0.013(6) 0.000(7)
C8 0.064(15) 0.025(8) 0.051(9) 0.005(6) 0.001(10) -0.003(10)
C9 0.026(10) 0.039(9) 0.040(8) 0.001(6) 0.013(7) 0.002(9)
C10 0.031(11) 0.035(9) 0.049(9) -0.011(7) -0.002(8) 0.000(8)
O1 0.051(10) 0.028(6) 0.062(8) -0.008(5) -0.004(7) -0.005(6)
F1 0.042(8) 0.041(6) 0.066(7) 0.004(5) -0.010(5) 0.009(5)
Br1 0.0774(17) 0.0376(11) 0.0501(10) -0.0112(8) -0.0027(10) 0.0063(11)

loop_
_atom_type_symbol
_atom_type_description
_atom_type_scat_dispersion_real
_atom_type_scat_dispersion_imag
_atom_type_scat_source
C C 0.0181 0.0091 'International Tables Vol C Tables 4.2.6.8 and 6.1.1.4'
H H 0.0000 0.0000 'International Tables Vol C Tables 4.2.6.8 and 6.1.1.4'
O O 0.0492 0.0322 'International Tables Vol C Tables 4.2.6.8 and 6.1.1.4'
F F 0.0727 0.0534 'International Tables Vol C Tables 4.2.6.8 and 6.1.1.4'
Br Br -0.6763 1.2805 'International Tables Vol C Tables 4.2.6.8 and 6.1.1.4'

loop_
_geom_angle_atom_site_label_1
_geom_angle_atom_site_label_2
_geom_angle_atom_site_label_3
_geom_angle
C6 C1 C2 117.1(16)
C6 C1 C7 122.6(16)
C2 C1 C7 120.3(14)
C3 C2 C1 121.5(16)
C3 C2 H2 119.3
C1 C2 H2 119.3
C4 C3 C2 118.1(18)
C4 C3 H3 120.9
C2 C3 H3 120.9
C5 C4 C3 122.5(15)
C5 C4 Br1 119.6(13)
C3 C4 Br1 117.9(14)
C4 C5 C6 120.1(15)
C4 C5 H5 119.9
C6 C5 H5 119.9
C1 C6 C5 120.5(17)
C1 C6 H6 119.8
C5 C6 H6 119.8
C8 C7 C1 122.7(15)
C8 C7 C9 120.1(15)
C1 C7 C9 117.0(13)
C7 C8 H8A 120.0
C7 C8 H8B 120.0
H8A C8 H8B 120.0
F1 C9 C10 105.4(13)
F1 C9 C7 111.2(14)
C10 C9 C7 113.3(15)
F1 C9 H9 108.9
C10 C9 H9 108.9
C7 C9 H9 108.9
O1 C10 C9 111.0(16)
O1 C10 H10A 109.4
C9 C10 H10A 109.4
O1 C10 H10B 109.4
C9 C10 H10B 109.4
H10A C10 H10B 108.0
C10 O1 H1 109.5

loop_
_geom_bond_atom_site_label_1
_geom_bond_atom_site_label_2
_geom_bond_distance
C1 C6 1.38(2)
C1 C2 1.44(3)
C1 C7 1.49(2)
C2 C3 1.40(3)
C2 H2 0.9500
C3 C4 1.38(3)
C3 H3 0.9500
C4 C5 1.34(3)
C4 Br1 1.912(15)
C5 C6 1.44(3)
C5 H5 0.9500
C6 H6 0.9500
C7 C8 1.33(2)
C7 C9 1.51(2)
C8 H8A 0.9500
C8 H8B 0.9500
C9 F1 1.40(2)
C9 C10 1.49(2)
C9 H9 1.0000
C10 O1 1.38(2)
C10 H10A 0.9900
C10 H10B 0.9900
O1 H1 0.8400
